data_2001788
loop_
_publ_author_name
'Reboul, J. P.'
'P\`epe, G.'
'Siri, D.'
'Oddon, Y.'
'Caranoni, C.'
'Rahal, H.'
'Soyfer, J. C.'
'Barbe, J.'

_publ_section_title
;
 2,2'-Bis(acetamido)biphenyl
;
_journal_issue 4
_journal_name_full 'Acta Crystallographica Section C'
_journal_page_first 735
_journal_page_last 738
_journal_paper_doi 10.1107/S0108270192009910
_journal_volume 49
_journal_year 1993
_chemical_formula_moiety 'C16 H16 N2 O2'
_chemical_formula_sum 'C16 H16 N2 O2'
_chemical_formula_weight 268.32
_space_group_IT_number 14
_space_group_name_Hall '-P 2yn'
_space_group_name_H-M_alt 'P 1 21/n 1'
_symmetry_cell_setting monoclinic
_symmetry_space_group_name_Hall '-P 2yn'
_symmetry_space_group_name_H-M 'P 1 21/n 1'
_cell_angle_alpha 90
_cell_angle_beta 101.70(4)
_cell_angle_gamma 90
_cell_formula_units_Z 4
_cell_length_a 9.808(4)
_cell_length_b 8.780(5)
_cell_length_c 17.248(6)
_cell_volume 1454.4(12)
_diffrn_radiation_type Cu
_diffrn_radiation_wavelength 1.5418
_exptl_absorpt_coefficient_mu 0.671
_exptl_crystal_density_diffrn 1.225
_exptl_crystal_density_meas 1.21(2)
_exptl_crystal_F_000 568
_cod_data_source_file du1008.cif
_cod_data_source_block du1008_structure_1_of_1
_cod_original_cell_volume 1454.44(7)
_cod_database_code 2001788

loop_
_space_group_symop_id
_space_group_symop_operation_xyz
1 x,y,z
2 -x+1/2,y+1/2,-z+1/2
3 -x,-y,-z
4 x+1/2,-y+1/2,z+1/2

loop_
_atom_site_label
_atom_site_fract_x
_atom_site_fract_y
_atom_site_fract_z
C(1) .0857(5) .6993(6) .8444(3)
C(2) .0719(6) .5687(6) .8880(3)
C(3) -.0587(7) .5050(8) .8848(4)
C(4) -.1739(7) .5702(9) .8388(4)
C(5) -.1631(7) .7003(8) .7951(4)
C(6) -.0331(7) .7641(7) .7990(3)
N(7) .1932(6) .5075(6) .9355(3)
C(8) .2234(6) .3595(8) .9552(3)
C(9) .3617(8) .3337(9) 1.0073(5)
O(10) .1421(4) .2549(4) .9304(2)
C(1') .2253(5) .7654(6) .8404(3)
C(2') .2879(5) .8829(5) .8878(3)
C(3') .4103(6) .9504(7) .8753(3)
C(4') .4706(7) .8963(7) .8147(4)
C(5') .4143(6) .7779(8) .7682(3)
C(6') .2932(7) .7117(7) .7817(4)
N(7') .2255(5) .9414(6) .9496(3)
C(8') .2374(5) .8714(7) 1.0203(3)
C(9') .1681(8) .9537(8) 1.0790(4)
O(10') .2990(4) .7512(4) 1.0358(2)
H(3) -.062(5) .424(6) .915(3)
H(4) -.262(6) .525(6) .834(3)
H(5) -.277(5) .742(5) .757(3)
H(6) -.028(5) .853(6) .763(3)
H(7) .255(5) .567(6) .957(3)
H(91) .432(5) .315(6) .983(3)
H(92) .416(5) .412(6) 1.041(3)
H(93) .367(5) .251(6) 1.044(3)
H(3') .453(5) 1.044(6) .910(3)
H(4') .548(5) .948(6) .807(3)
H(5') .469(4) .715(5) .721(3)
H(6') .250(5) .637(6) .749(3)
H(7') .196(5) 1.022(6) .946(3)
H(9'1) .140(5) 1.065(6) 1.068(3)
H(9'2) .088(5) .916(6) 1.078(3)
H(9'3) .232(5) .947(5) 1.134(3)

loop_
_geom_angle_atom_site_label_1
_geom_angle_atom_site_label_2
_geom_angle_atom_site_label_3
_geom_angle
C(2) C(3) H(3) 116(3)
C(4) C(3) H(3) 123(3)
C(2') C(3') H(3') 119(2)
C(4') C(3') H(3') 121(2)
C(3) C(4) H(4) 120(3)
C(5) C(4) H(4) 117(3)
C(3') C(4') H(4') 115(3)
C(5') C(4') H(4') 122(3)
C(4) C(5) H(5) 111(2)
C(6) C(5) H(5) 129(2)
C(4') C(5') H(5') 124(2)
C(6') C(5') H(5') 116(2)
C(1) C(6) H(6) 121(3)
C(5) C(6) H(6) 116(3)
C(1') C(6') H(6') 117(3)
C(5') C(6') H(6') 120(3)
C(8) C(9) H(91) 116(3)
C(8) C(9) H(92) 124(3)
C(8) C(9) H(93) 115(3)
H(91) C(9) H(92) 91(4)
H(91) C(9) H(93) 103(4)
H(92) C(9) H(93) 100(4)
C(8') C(9') H(9'1) 118(3)
C(8') C(9') H(9'2) 110(3)
C(8') C(9') H(9'3) 108(3)
H(9'1) C(9') H(9'2) 98(4)
H(9'1) C(9') H(9'3) 108(4)
H(9'2) C(9') H(9'3) 112(4)
C(2) N(7) H(7) 118(3)
C(8) N(7) H(7) 112(3)
C(2') N(7') H(7') 118(4)
C(8') N(7') H(7') 117(4)
C(1') C(1) C(2) 122.2(4)
C(1') C(1) C(6) 119.0(4)
C(2) C(1) C(6) 118.7(5)
C(1) C(1') C(2') 124.2(4)
C(1) C(1') C(6') 118.3(4)
C(2') C(1') C(6') 117.4(5)
C(1) C(2) C(3) 120.0(5)
C(1) C(2) N(7) 117.7(5)
C(3) C(2) N(7) 122.2(5)
C(1') C(2') C(3') 121.3(4)
C(1') C(2') N(7') 120.3(4)
C(3') C(2') N(7') 118.4(4)
C(2) C(3) C(4) 120.1(6)
C(2') C(3') C(4') 118.9(5)
C(3) C(4) C(5) 121.1(6)
C(3') C(4') C(5') 121.5(6)
C(4) C(5) C(6) 118.7(6)
C(4') C(5') C(6') 118.8(5)
C(1) C(6) C(5) 121.5(5)
C(1') C(6') C(5') 122.0(5)
C(9) C(8) N(7) 115.0(5)
C(9) C(8) O(10) 122.9(5)
N(7) C(8) O(10) 122.1(5)
C(9') C(8') N(7') 114.8(5)
C(9') C(8') O(10') 122.5(5)
N(7') C(8') O(10') 122.7(5)
C(2) N(7) C(8) 128.7(5)
C(2') N(7') C(8') 122.6(4)

loop_
_geom_bond_atom_site_label_1
_geom_bond_atom_site_label_2
_geom_bond_distance
C(3) H(3) 0.89(5)
C(3') H(3') 1.05(4)
C(4') H(4) 0.93(5)
C(4') H(4') 0.92(5)
C(5) H(5) 1.23(4)
C(5') H(5') 1.20(4)
C(6) H(6) 1.01(5)
C(6') H(6') 0.91(5)
C(9) H(91) 0.89(5)
C(9) H(92) 0.98(5)
C(9) H(93) 0.96(5)
C(9') H(9'1) 1.02(5)
C(9') H(9'2) 0.85(5)
C(9') H(9'3) 1.02(5)
N(7) H(7) 0.83(5)
N(7') H(7') 0.76(5)
C(1) C(2) 1.393(7)
C(1) C(6) 1.387(7)
C(1) C(1') 1.502(7)
C(1') C(2') 1.381(6)
C(1') C(6') 1.402(8)
C(2) C(3) 1.389(8)
C(2) N(7) 1.407(7)
C(2') C(3') 1.394(7)
C(2') N(7') 1.428(6)
C(3) C(4) 1.368(9)
C(3') C(4') 1.385(8)
C(4) C(5) 1.384(9)
C(4') C(5') 1.360(8)
C(5) C(6) 1.382(9)
C(5') C(6') 1.384(8)
C(8) N(7) 1.360(8)
C(8) C(9) 1.485(9)
C(8) O(10) 1.234(7)
C(8') N(7') 1.349(7)
C(8') C(9') 1.513(8)
C(8') O(10') 1.219(6)
